data_7062631
loop_
_publ_author_name
'Zafar, Anham'
'Din, Imtiaz-ud-'
'Batool, Saadia'
'Palgrave, Robert G.'
'Yousuf, Sammer'

_publ_section_title
;
 Deep extractive and catalytic oxidative desulfurization of liquid fuels
 by using iron(iii) based dication ionic liquids
;
_journal_issue 33
_journal_name_full 'New Journal of Chemistry'
_journal_page_first 15731
_journal_page_last 15747
_journal_paper_doi 10.1039/D3NJ02179C
_journal_volume 47
_journal_year 2023
_chemical_formula_moiety 'C11 H18 Cl8 Fe2 N4'
_chemical_formula_sum 'C11 H18 Cl8 Fe2 N4'
_chemical_formula_weight 601.59
_space_group_crystal_system orthorhombic
_space_group_IT_number 33
_space_group_name_Hall 'P 2c -2n'
_space_group_name_H-M_alt 'P n a 21'
_atom_sites_solution_hydrogens geom
_audit_creation_method SHELXL-2018/3
_audit_update_record
;
2022-02-06 deposited with the CCDC.	2023-08-01 downloaded from the CCDC.
;
_cell_angle_alpha 90
_cell_angle_beta 90
_cell_angle_gamma 90
_cell_formula_units_Z 4
_cell_length_a 26.7047(8)
_cell_length_b 10.0021(3)
_cell_length_c 9.1754(2)
_cell_measurement_reflns_used 7800
_cell_measurement_temperature 273(2)
_cell_measurement_theta_max 68.14
_cell_measurement_theta_min 3.31
_cell_volume 2450.78(12)
_computing_cell_refinement 'Bruker SAINT'
_computing_data_collection 'Bruker APEX2'
_computing_data_reduction 'Bruker SAINT'
_computing_molecular_graphics 'Bruker SHELXTL'
_computing_publication_material 'Bruker SHELXTL'
_computing_structure_refinement 'SHELXL-2018/3 (Sheldrick, 2018)'
_computing_structure_solution 'SHELXT 2014/5 (Sheldrick, 2014)'
_diffrn_ambient_temperature 273(2)
_diffrn_measured_fraction_theta_full 1.000
_diffrn_measured_fraction_theta_max 1.000
_diffrn_measurement_device_type 'Bruker APEX-II CCD'
_diffrn_measurement_method '\f and \w scans'
_diffrn_radiation_type CuK\a
_diffrn_radiation_wavelength 1.54178
_diffrn_reflns_av_R_equivalents 0.0667
_diffrn_reflns_av_unetI/netI 0.0608
_diffrn_reflns_Laue_measured_fraction_full 1.000
_diffrn_reflns_Laue_measured_fraction_max 1.000
_diffrn_reflns_limit_h_max 31
_diffrn_reflns_limit_h_min -32
_diffrn_reflns_limit_k_max 12
_diffrn_reflns_limit_k_min -10
_diffrn_reflns_limit_l_max 11
_diffrn_reflns_limit_l_min -8
_diffrn_reflns_number 16135
_diffrn_reflns_point_group_measured_fraction_full 0.761
_diffrn_reflns_point_group_measured_fraction_max 0.761
_diffrn_reflns_theta_full 67.679
_diffrn_reflns_theta_max 68.188
_diffrn_reflns_theta_min 3.310
_exptl_absorpt_coefficient_mu 17.564
_exptl_absorpt_correction_T_max 0.144
_exptl_absorpt_correction_T_min 0.063
_exptl_absorpt_correction_type multi-scan
_exptl_crystal_colour brown
_exptl_crystal_density_diffrn 1.630
_exptl_crystal_description BLOCK
_exptl_crystal_F_000 1200
_exptl_crystal_size_max 0.350
_exptl_crystal_size_mid 0.210
_exptl_crystal_size_min 0.180
_refine_diff_density_max 1.120
_refine_diff_density_min -0.790
_refine_diff_density_rms 0.146
_refine_ls_abs_structure_details
;
 Flack x determined using 684 quotients [(I+)-(I-)]/[(I+)+(I-)]
 (Parsons, Flack and Wagner, Acta Cryst. B69 (2013) 249-259).
;
_refine_ls_abs_structure_Flack 0.163(12)
_refine_ls_extinction_coef 0.0060(8)
_refine_ls_extinction_expression Fc^*^=kFc[1+0.001xFc^2^\l^3^/sin(2\q)]^-1/4^
_refine_ls_extinction_method 'SHELXL-2018/3 (Sheldrick 2018)'
_refine_ls_goodness_of_fit_ref 1.087
_refine_ls_hydrogen_treatment constr
_refine_ls_matrix_type full
_refine_ls_number_parameters 247
_refine_ls_number_reflns 3404
_refine_ls_number_restraints 1
_refine_ls_restrained_S_all 1.087
_refine_ls_R_factor_all 0.0824
_refine_ls_R_factor_gt 0.0734
_refine_ls_shift/su_max 0.005
_refine_ls_shift/su_mean 0.000
_refine_ls_structure_factor_coef Fsqd
_refine_ls_weighting_details 'w=1/[\s^2^(Fo^2^)+(0.1361P)^2^+1.9905P] where P=(Fo^2^+2Fc^2^)/3'
_refine_ls_weighting_scheme calc
_refine_ls_wR_factor_gt 0.1953
_refine_ls_wR_factor_ref 0.2056
_reflns_Friedel_coverage 0.425
_reflns_Friedel_fraction_full 0.487
_reflns_Friedel_fraction_max 0.488
_reflns_number_gt 2951
_reflns_number_total 3404
_reflns_threshold_expression 'I > 2\s(I)'
_cod_data_source_file d3nj02179c2.cif
_cod_data_source_block shelx
_cod_depositor_comments 'Adding full bibliography for 7062631.cif.'
_cod_database_code 7062631
_shelx_shelxl_version_number 2018/3
_shelx_space_group_comment
;
The symmetry employed for this shelxl refinement is uniquely defined
by the following loop, which should always be used as a source of
symmetry information in preference to the above space-group names.
They are only intended as comments.
;
_shelx_estimated_absorpt_t_min 0.063
_shelx_estimated_absorpt_t_max 0.144

loop_
_space_group_symop_operation_xyz
'x, y, z'
'-x, -y, z+1/2'
'-x+1/2, y+1/2, z+1/2'
'x+1/2, -y+1/2, z'

loop_
_atom_site_label
_atom_site_type_symbol
_atom_site_fract_x
_atom_site_fract_y
_atom_site_fract_z
_atom_site_U_iso_or_equiv
_atom_site_adp_type
_atom_site_occupancy
_atom_site_site_symmetry_order
_atom_site_calc_flag
_atom_site_refinement_flags_posn
_atom_site_refinement_flags_adp
_atom_site_refinement_flags_occupancy
_atom_site_disorder_assembly
_atom_site_disorder_group
Fe1 Fe 0.73246(6) 0.60014(17) -0.0336(2) 0.0570(5) Uani 1 1 d . . . . .
Fe2 Fe 0.52097(7) 0.22073(17) 1.0291(2) 0.0593(6) Uani 1 1 d . . . . .
Cl1 Cl 0.73495(11) 0.8019(3) 0.0696(4) 0.0651(8) Uani 1 1 d . . . . .
Cl2 Cl 0.67150(14) 0.5954(4) -0.1990(5) 0.0932(13) Uani 1 1 d . . . . .
Cl3 Cl 0.80513(11) 0.5622(4) -0.1395(5) 0.0771(9) Uani 1 1 d . . . . .
Cl4 Cl 0.7160(2) 0.4473(4) 0.1365(5) 0.1010(14) Uani 1 1 d . . . . .
Cl5 Cl 0.5346(2) 0.4042(3) 0.8964(5) 0.0981(14) Uani 1 1 d . . . . .
Cl6 Cl 0.46715(12) 0.2748(3) 1.2034(4) 0.0683(8) Uani 1 1 d . . . . .
Cl7 Cl 0.59338(11) 0.1550(5) 1.1258(5) 0.0917(12) Uani 1 1 d . . . . .
Cl8 Cl 0.49173(12) 0.0584(3) 0.8852(4) 0.0670(8) Uani 1 1 d . . . . .
N1 N 0.6006(4) 0.6887(10) 0.2076(12) 0.067(3) Uani 1 1 d . . . . .
N3 N 0.6166(5) 0.1604(10) 0.6664(14) 0.077(3) Uani 1 1 d . . . . .
N4 N 0.6735(5) 0.1202(13) 0.8187(14) 0.080(3) Uani 1 1 d . . . . .
C1 C 0.5836(7) 0.7641(18) 0.071(2) 0.107(6) Uani 1 1 d . . . . .
H1A H 0.612338 0.791342 0.015498 0.160 Uiso 1 1 calc R U . . .
H1B H 0.564646 0.841572 0.098722 0.160 Uiso 1 1 calc R U . . .
H1C H 0.562986 0.706524 0.012142 0.160 Uiso 1 1 calc R U . . .
C3 C 0.6274(6) 0.7388(16) 0.320(2) 0.085(4) Uani 1 1 d . . . . .
H3 H 0.638900 0.826187 0.328268 0.102 Uiso 1 1 calc R U . . .
C4 C 0.6346(7) 0.6400(15) 0.4190(19) 0.093(5) Uani 1 1 d . . . . .
H4 H 0.658298 0.629430 0.492346 0.111 Uiso 1 1 calc R U . A 1
C8 C 0.6489(6) 0.2173(13) 0.7489(19) 0.080(4) Uani 1 1 d . . . . .
H8 H 0.654216 0.308786 0.758321 0.096 Uiso 1 1 calc R U . . .
C9 C 0.6201(7) 0.0249(13) 0.688(3) 0.090(5) Uani 1 1 d . . . . .
H9 H 0.600194 -0.040002 0.644399 0.108 Uiso 1 1 calc R U . . .
C10 C 0.6559(7) 0.0033(15) 0.780(2) 0.086(4) Uani 1 1 d . . . . .
H10 H 0.667047 -0.079569 0.812602 0.103 Uiso 1 1 calc R U . . .
C11 C 0.7129(8) 0.143(2) 0.932(3) 0.128(8) Uani 1 1 d . . . . .
H11A H 0.702283 0.212900 0.996716 0.191 Uiso 1 1 calc R U . . .
H11B H 0.743639 0.168407 0.885580 0.191 Uiso 1 1 calc R U . . .
H11C H 0.717965 0.062151 0.986534 0.191 Uiso 1 1 calc R U . . .
N2 N 0.5904(12) 0.551(3) 0.370(4) 0.062(3) Uani 0.363(13) 1 d . . P B 1
C2 C 0.5739(19) 0.588(4) 0.237(5) 0.067(6) Uani 0.363(13) 1 d . . P B 1
H2 H 0.549023 0.549054 0.180010 0.081 Uiso 0.363(13) 1 calc R U P B 1
C5 C 0.6248(17) 0.394(5) 0.416(8) 0.095(8) Uani 0.363(13) 1 d . . P B 1
H5A H 0.634133 0.334317 0.337222 0.113 Uiso 0.363(13) 1 calc R U P B 1
H5B H 0.646375 0.393728 0.500611 0.113 Uiso 0.363(13) 1 calc R U P B 1
C6 C 0.5654(14) 0.432(4) 0.437(5) 0.071(5) Uani 0.363(13) 1 d . . P B 1
H6A H 0.541922 0.383663 0.375917 0.086 Uiso 0.363(13) 1 calc R U P B 1
H6B H 0.553977 0.442171 0.536823 0.086 Uiso 0.363(13) 1 calc R U P B 1
N2A N 0.6227(6) 0.5251(16) 0.359(2) 0.062(3) Uani 0.637(13) 1 d . . P B 2
C2A C 0.6010(10) 0.557(2) 0.232(3) 0.067(6) Uani 0.637(13) 1 d . . P B 2
H2A H 0.587606 0.494909 0.167550 0.081 Uiso 0.637(13) 1 calc R U P B 2
C5A C 0.6161(10) 0.347(3) 0.509(4) 0.095(8) Uani 0.637(13) 1 d . . P B 2
H5A1 H 0.638312 0.361055 0.591664 0.113 Uiso 0.637(13) 1 calc R U P B 2
H5A2 H 0.629314 0.389337 0.422121 0.113 Uiso 0.637(13) 1 calc R U P B 2
C6A C 0.5832(9) 0.369(2) 0.528(3) 0.071(5) Uani 0.637(13) 1 d . . P B 2
H6A1 H 0.564591 0.417101 0.454481 0.086 Uiso 0.637(13) 1 calc R U P B 2
H6A2 H 0.573815 0.388112 0.628265 0.086 Uiso 0.637(13) 1 calc R U P B 2
C7 C 0.5795(8) 0.2234(18) 0.570(2) 0.084(6) Uani 0.78(3) 1 d . . P C 1
H7A H 0.578005 0.175258 0.479652 0.126 Uiso 0.78(3) 1 calc R U P C 1
H7B H 0.589079 0.314344 0.551520 0.126 Uiso 0.78(3) 1 calc R U P C 1
H7C H 0.547234 0.221723 0.616053 0.126 Uiso 0.78(3) 1 calc R U P C 1
C7A C 0.602(3) 0.220(6) 0.490(10) 0.084(6) Uani 0.22(3) 1 d . . P B 2
H7AA H 0.607318 0.155589 0.568174 0.101 Uiso 0.22(3) 1 calc R U P C 2
H7AB H 0.597988 0.184913 0.392380 0.101 Uiso 0.22(3) 1 calc R U P C 2

loop_
_atom_site_aniso_label
_atom_site_aniso_U_11
_atom_site_aniso_U_22
_atom_site_aniso_U_33
_atom_site_aniso_U_23
_atom_site_aniso_U_13
_atom_site_aniso_U_12
Fe1 0.0569(9) 0.0560(9) 0.0582(11) -0.0120(8) -0.0059(8) -0.0001(7)
Fe2 0.0664(10) 0.0564(10) 0.0550(11) -0.0039(9) 0.0032(9) -0.0064(7)
Cl1 0.0803(17) 0.0460(12) 0.0689(19) -0.0186(13) -0.0080(14) 0.0092(11)
Cl2 0.080(2) 0.105(3) 0.094(3) -0.030(2) -0.051(2) 0.0080(17)
Cl3 0.0580(15) 0.089(2) 0.085(2) -0.0240(18) 0.0117(15) 0.0126(14)
Cl4 0.158(4) 0.073(2) 0.071(2) 0.0052(17) 0.009(2) -0.042(2)
Cl5 0.166(4) 0.0525(16) 0.076(2) 0.0063(17) 0.038(3) -0.0135(19)
Cl6 0.0821(18) 0.0619(16) 0.0609(17) -0.0117(13) 0.0252(15) -0.0016(13)
Cl7 0.0502(14) 0.146(3) 0.079(2) 0.008(2) -0.0097(15) 0.0008(18)
Cl8 0.0772(17) 0.0580(14) 0.0658(17) -0.0236(13) -0.0039(14) -0.0118(12)
N1 0.088(7) 0.064(6) 0.050(6) 0.004(5) -0.002(5) -0.004(5)
N3 0.099(8) 0.050(5) 0.082(9) -0.003(6) 0.033(7) -0.006(5)
N4 0.093(8) 0.083(8) 0.064(7) -0.006(6) 0.029(6) -0.011(6)
C1 0.127(14) 0.100(12) 0.093(13) 0.024(10) 0.025(11) 0.028(10)
C3 0.098(10) 0.075(8) 0.083(10) 0.003(8) 0.010(9) -0.019(8)
C4 0.132(13) 0.080(9) 0.066(9) -0.003(8) 0.010(9) -0.017(9)
C8 0.108(10) 0.050(6) 0.083(10) -0.007(7) 0.026(9) -0.010(7)
C9 0.094(10) 0.052(7) 0.125(15) 0.003(8) 0.028(11) -0.011(6)
C10 0.097(10) 0.056(7) 0.104(12) 0.008(8) 0.026(10) -0.003(7)
C11 0.142(16) 0.088(11) 0.15(2) 0.011(13) -0.026(18) -0.023(12)
N2 0.068(9) 0.059(7) 0.060(8) 0.012(6) 0.010(9) -0.008(7)
C2 0.097(17) 0.050(10) 0.056(9) 0.005(8) -0.025(13) 0.003(10)
C5 0.066(11) 0.088(16) 0.13(3) 0.017(15) 0.007(15) 0.024(11)
C6 0.076(12) 0.071(11) 0.068(11) 0.015(8) -0.001(9) -0.008(9)
N2A 0.068(9) 0.059(7) 0.060(8) 0.012(6) 0.010(9) -0.008(7)
C2A 0.097(17) 0.050(10) 0.056(9) 0.005(8) -0.025(13) 0.003(10)
C5A 0.066(11) 0.088(16) 0.13(3) 0.017(15) 0.007(15) 0.024(11)
C6A 0.076(12) 0.071(11) 0.068(11) 0.015(8) -0.001(9) -0.008(9)
C7 0.117(15) 0.064(9) 0.072(13) 0.023(9) 0.023(11) 0.004(9)
C7A 0.117(15) 0.064(9) 0.072(13) 0.023(9) 0.023(11) 0.004(9)

loop_
_atom_type_symbol
_atom_type_description
_atom_type_scat_dispersion_real
_atom_type_scat_dispersion_imag
_atom_type_scat_source
C C 0.0181 0.0091 'International Tables Vol C Tables 4.2.6.8 and 6.1.1.4'
H H 0.0000 0.0000 'International Tables Vol C Tables 4.2.6.8 and 6.1.1.4'
N N 0.0311 0.0180 'International Tables Vol C Tables 4.2.6.8 and 6.1.1.4'
Cl Cl 0.3639 0.7018 'International Tables Vol C Tables 4.2.6.8 and 6.1.1.4'
Fe Fe -1.1336 3.1974 'International Tables Vol C Tables 4.2.6.8 and 6.1.1.4'
S S 0.3331 0.5567 'International Tables Vol C Tables 4.2.6.8 and 6.1.1.4'

loop_
_geom_angle_atom_site_label_1
_geom_angle_atom_site_label_2
_geom_angle_atom_site_label_3
_geom_angle
_geom_angle_site_symmetry_1
_geom_angle_site_symmetry_3
_geom_angle_publ_flag
Cl3 Fe1 Cl2 109.88(19) . . ?
Cl3 Fe1 Cl4 111.4(2) . . ?
Cl2 Fe1 Cl4 108.59(19) . . ?
Cl3 Fe1 Cl1 108.46(14) . . ?
Cl2 Fe1 Cl1 109.31(15) . . ?
Cl4 Fe1 Cl1 109.21(17) . . ?
Cl6 Fe2 Cl7 110.34(17) . . ?
Cl6 Fe2 Cl5 107.39(16) . . ?
Cl7 Fe2 Cl5 108.6(2) . . ?
Cl6 Fe2 Cl8 112.16(14) . . ?
Cl7 Fe2 Cl8 108.92(17) . . ?
Cl5 Fe2 Cl8 109.40(18) . . ?
C2 N1 C3 116(2) . . ?
C2A N1 C3 103.6(14) . . ?
C2 N1 C1 113(2) . . ?
C2A N1 C1 128.5(15) . . ?
C3 N1 C1 126.9(13) . . ?
C8 N3 C9 107.9(15) . . ?
C8 N3 C7 128.2(13) . . ?
C9 N3 C7 123.8(16) . . ?
C10 N4 C8 110.0(15) . . ?
C10 N4 C11 125.2(16) . . ?
C8 N4 C11 124.6(15) . . ?
N1 C1 H1A 109.5 . . ?
N1 C1 H1B 109.5 . . ?
H1A C1 H1B 109.5 . . ?
N1 C1 H1C 109.5 . . ?
H1A C1 H1C 109.5 . . ?
H1B C1 H1C 109.5 . . ?
N1 C3 C4 108.5(14) . . ?
N1 C3 H3 125.8 . . ?
C4 C3 H3 125.8 . . ?
N2A C4 C3 108.8(17) . . ?
C3 C4 N2 96.7(18) . . ?
C3 C4 H4 131.6 . . ?
N2 C4 H4 131.6 . . ?
N3 C8 N4 107.0(12) . . ?
N3 C8 H8 126.5 . . ?
N4 C8 H8 126.5 . . ?
C10 C9 N3 108.0(16) . . ?
C10 C9 H9 126.0 . . ?
N3 C9 H9 126.0 . . ?
C9 C10 N4 107.0(15) . . ?
C9 C10 H10 126.5 . . ?
N4 C10 H10 126.5 . . ?
N4 C11 H11A 109.5 . . ?
N4 C11 H11B 109.5 . . ?
H11A C11 H11B 109.5 . . ?
N4 C11 H11C 109.5 . . ?
H11A C11 H11C 109.5 . . ?
H11B C11 H11C 109.5 . . ?
C2 N2 C6 117(3) . . ?
C2 N2 C4 111(3) . . ?
C6 N2 C4 133(3) . . ?
C2 N2 C5 127(4) . . ?
C6 N2 C5 57(2) . . ?
C4 N2 C5 92(2) . . ?
N1 C2 N2 103(3) . . ?
N1 C2 H2 128.4 . . ?
N2 C2 H2 128.4 . . ?
C6 C5 N2 50.2(19) . . ?
C6 C5 H5A 118.7 . . ?
N2 C5 H5A 118.7 . . ?
C6 C5 H5B 118.7 . . ?
N2 C5 H5B 118.7 . . ?
H5A C5 H5B 116.0 . . ?
N2 C6 C5 73(3) . . ?
N2 C6 H6A 116.3 . . ?
C5 C6 H6A 116.3 . . ?
N2 C6 H6B 116.3 . . ?
C5 C6 H6B 116.3 . . ?
H6A C6 H6B 113.3 . . ?
C4 N2A C2A 105.0(17) . . ?
N1 C2A N2A 112.6(18) . . ?
N1 C2A H2A 123.7 . . ?
N2A C2A H2A 123.7 . . ?
C6A C5A C7A 89(5) . . ?
C6A C5A H5A1 113.8 . . ?
C7A C5A H5A1 113.8 . . ?
C6A C5A H5A2 113.8 . . ?
C7A C5A H5A2 113.8 . . ?
H5A1 C5A H5A2 111.1 . . ?
C5A C6A C7A 56(4) . . ?
C5A C6A H6A1 118.1 . . ?
C7A C6A H6A1 118.1 . . ?
C5A C6A H6A2 118.1 . . ?
C7A C6A H6A2 118.1 . . ?
H6A1 C6A H6A2 115.3 . . ?
N3 C7 H7A 109.5 . . ?
N3 C7 H7B 109.5 . . ?
H7A C7 H7B 109.5 . . ?
N3 C7 H7C 109.5 . . ?
H7A C7 H7C 109.5 . . ?
H7B C7 H7C 109.5 . . ?
C5A C7A C6A 35(2) . . ?
C5A C7A H7AA 119.7 . . ?
C6A C7A H7AA 119.7 . . ?
C5A C7A H7AB 119.7 . . ?
C6A C7A H7AB 119.7 . . ?
H7AA C7A H7AB 117.5 . . ?

loop_
_geom_bond_atom_site_label_1
_geom_bond_atom_site_label_2
_geom_bond_distance
_geom_bond_site_symmetry_2
_geom_bond_publ_flag
Fe1 Cl3 2.203(3) . ?
Fe1 Cl2 2.226(3) . ?
Fe1 Cl4 2.229(4) . ?
Fe1 Cl1 2.230(3) . ?
Fe2 Cl6 2.217(3) . ?
Fe2 Cl7 2.227(4) . ?
Fe2 Cl5 2.233(4) . ?
Fe2 Cl8 2.234(3) . ?
N1 C2 1.26(5) . ?
N1 C2A 1.33(2) . ?
N1 C3 1.35(2) . ?
N1 C1 1.53(2) . ?
N3 C8 1.28(2) . ?
N3 C9 1.374(18) . ?
N3 C7 1.47(3) . ?
N4 C10 1.31(2) . ?
N4 C8 1.34(2) . ?
N4 C11 1.50(3) . ?
C1 H1A 0.9600 . ?
C1 H1B 0.9600 . ?
C1 H1C 0.9600 . ?
C3 C4 1.35(2) . ?
C3 H3 0.9300 . ?
C4 N2A 1.31(2) . ?
C4 N2 1.55(3) . ?
C4 H4 0.9300 . ?
C8 H8 0.9300 . ?
C9 C10 1.29(3) . ?
C9 H9 0.9300 . ?
C10 H10 0.9300 . ?
C11 H11A 0.9600 . ?
C11 H11B 0.9600 . ?
C11 H11C 0.9600 . ?
N2 C2 1.35(6) . ?
N2 C6 1.50(4) . ?
N2 C5 1.86(5) . ?
C2 H2 0.9300 . ?
C5 C6 1.64(6) . ?
C5 H5A 0.9700 . ?
C5 H5B 0.9700 . ?
C6 H6A 0.9700 . ?
C6 H6B 0.9700 . ?
N2A C2A 1.34(3) . ?
C2A H2A 0.9300 . ?
C5A C6A 0.92(3) . ?
C5A C7A 1.34(8) . ?
C5A H5A1 0.9700 . ?
C5A H5A2 0.9700 . ?
C6A C7A 1.61(7) . ?
C6A H6A1 0.9700 . ?
C6A H6A2 0.9700 . ?
C7 H7A 0.9600 . ?
C7 H7B 0.9600 . ?
C7 H7C 0.9600 . ?
C7A H7AA 0.9700 . ?
C7A H7AB 0.9700 . ?

loop_
_geom_hbond_atom_site_label_D
_geom_hbond_atom_site_label_H
_geom_hbond_atom_site_label_A
_geom_hbond_distance_DH
_geom_hbond_distance_HA
_geom_hbond_distance_DA
_geom_hbond_angle_DHA
_geom_hbond_site_symmetry_A
_geom_hbond_publ_flag
C1 H1A Cl2 0.96 3.20 3.81(2) 123.1 . yes
C11 H11A Cl4 0.96 2.70 3.58(2) 152.5 1_556 yes
C11 H11C Cl1 0.96 2.75 3.68(2) 164.7 1_546 yes

loop_
_geom_torsion_atom_site_label_1
_geom_torsion_atom_site_label_2
_geom_torsion_atom_site_label_3
_geom_torsion_atom_site_label_4
_geom_torsion
_geom_torsion_site_symmetry_1
_geom_torsion_site_symmetry_2
_geom_torsion_site_symmetry_3
_geom_torsion_site_symmetry_4
_geom_torsion_publ_flag
C2 N1 C3 C4 24(3) . . . . ?
C2A N1 C3 C4 -11(2) . . . . ?
C1 N1 C3 C4 179.9(14) . . . . ?
N1 C3 C4 N2A 13(2) . . . . ?
N1 C3 C4 N2 -21(2) . . . . ?
C9 N3 C8 N4 1.7(16) . . . . ?
C7 N3 C8 N4 178.4(15) . . . . ?
C10 N4 C8 N3 -0.6(17) . . . . ?
C11 N4 C8 N3 -176.7(16) . . . . ?
C8 N3 C9 C10 -2.2(19) . . . . ?
C7 N3 C9 C10 -179.1(16) . . . . ?
N3 C9 C10 N4 1.8(19) . . . . ?
C8 N4 C10 C9 -0.8(19) . . . . ?
C11 N4 C10 C9 175.3(17) . . . . ?
C3 C4 N2 C2 16(3) . . . . ?
C3 C4 N2 C6 -168(4) . . . . ?
C3 C4 N2 C5 147(3) . . . . ?
C3 N1 C2 N2 -12(4) . . . . ?
C1 N1 C2 N2 -171(2) . . . . ?
C6 N2 C2 N1 180(3) . . . . ?
C4 N2 C2 N1 -3(4) . . . . ?
C5 N2 C2 N1 -113(4) . . . . ?
C2 N2 C5 C6 -101(5) . . . . ?
C4 N2 C5 C6 141(3) . . . . ?
C2 N2 C6 C5 118(4) . . . . ?
C4 N2 C6 C5 -58(4) . . . . ?
C3 C4 N2A C2A -9(2) . . . . ?
C3 N1 C2A N2A 5(2) . . . . ?
C1 N1 C2A N2A 174.2(16) . . . . ?
C4 N2A C2A N1 3(3) . . . . ?
